data_2233985
loop_
_publ_author_name
'Fun, Hoong-Kun'
'Chantrapromma, Suchada'
'Nilwanna, Boonlerd'
'Karalai, Chatchanok'

_publ_section_title
;
 (<i>E</i>)-1-[1-(3-Chlorophenyl)ethylidene]-2-(2,4-dinitrophenyl)hydrazine
;
_journal_coeditor_code RZ2707
_journal_issue 3
_journal_name_full 'Acta Crystallographica Section E'
_journal_page_first o704
_journal_page_last o705
_journal_paper_doi 10.1107/S160053681200548X
_journal_volume 68
_journal_year 2012
_chemical_formula_iupac 'C14 H11 Cl N4 O4'
_chemical_formula_moiety 'C14 H11 Cl N4 O4'
_chemical_formula_sum 'C14 H11 Cl N4 O4'
_chemical_formula_weight 334.72
_chemical_melting_point_gt 478
_chemical_melting_point_lt 479
_chemical_name_systematic
;
(<i>E</i>)-1-[1-(3-Chlorophenyl)ethylidene]-2-(2,4-dinitrophenyl)hydrazine
;
_space_group_IT_number 14
_symmetry_cell_setting monoclinic
_symmetry_space_group_name_Hall '-P 2ybc'
_symmetry_space_group_name_H-M 'P 1 21/c 1'
_atom_sites_solution_hydrogens geom
_atom_sites_solution_primary direct
_atom_sites_solution_secondary difmap
_audit_creation_method SHELXL-97
_cell_angle_alpha 90.00
_cell_angle_beta 116.815(6)
_cell_angle_gamma 90.00
_cell_formula_units_Z 8
_cell_length_a 13.4825(13)
_cell_length_b 15.1586(15)
_cell_length_c 16.1281(12)
_cell_measurement_reflns_used 8629
_cell_measurement_temperature 296(2)
_cell_measurement_theta_max 30.09
_cell_measurement_theta_min 1.69
_cell_volume 2941.7(5)
_computing_cell_refinement 'SAINT (Bruker, 2009)'
_computing_data_collection 'APEX2 (Bruker, 2009)'
_computing_data_reduction 'SAINT (Bruker, 2009)'
_computing_molecular_graphics 'SHELXTL (Sheldrick, 2008)'
_computing_publication_material
;
SHELXTL (Sheldrick, 2008) and PLATON (Spek, 2009)
;
_computing_structure_refinement 'SHELXTL (Sheldrick, 2008)'
_computing_structure_solution 'SHELXTL (Sheldrick, 2008)'
_diffrn_ambient_temperature 296(2)
_diffrn_measured_fraction_theta_full 0.997
_diffrn_measured_fraction_theta_max 0.997
_diffrn_measurement_device_type 'Bruker APEX DUO CCD area-detector'
_diffrn_measurement_method '\f and \w scans'
_diffrn_radiation_monochromator graphite
_diffrn_radiation_source 'sealed tube'
_diffrn_radiation_type MoK\a
_diffrn_radiation_wavelength 0.71073
_diffrn_reflns_av_R_equivalents 0.0339
_diffrn_reflns_av_sigmaI/netI 0.0349
_diffrn_reflns_limit_h_max 18
_diffrn_reflns_limit_h_min -18
_diffrn_reflns_limit_k_max 19
_diffrn_reflns_limit_k_min -21
_diffrn_reflns_limit_l_max 22
_diffrn_reflns_limit_l_min -22
_diffrn_reflns_number 32600
_diffrn_reflns_theta_full 30.09
_diffrn_reflns_theta_max 30.09
_diffrn_reflns_theta_min 1.69
_diffrn_standards_number 0
_exptl_absorpt_coefficient_mu 0.287
_exptl_absorpt_correction_T_max 0.9510
_exptl_absorpt_correction_T_min 0.8886
_exptl_absorpt_correction_type multi-scan
_exptl_absorpt_process_details '(SADABS; Bruker, 2009)'
_exptl_crystal_colour Orange
_exptl_crystal_density_diffrn 1.512
_exptl_crystal_density_method 'not measured'
_exptl_crystal_description Block
_exptl_crystal_F_000 1376
_exptl_crystal_size_max 0.42
_exptl_crystal_size_mid 0.19
_exptl_crystal_size_min 0.18
_refine_diff_density_max 0.346
_refine_diff_density_min -0.344
_refine_ls_extinction_method none
_refine_ls_goodness_of_fit_ref 1.010
_refine_ls_hydrogen_treatment constr
_refine_ls_matrix_type full
_refine_ls_number_parameters 417
_refine_ls_number_reflns 8629
_refine_ls_number_restraints 1
_refine_ls_restrained_S_all 1.011
_refine_ls_R_factor_all 0.1056
_refine_ls_R_factor_gt 0.0508
_refine_ls_shift/su_max 0.001
_refine_ls_shift/su_mean 0.000
_refine_ls_structure_factor_coef Fsqd
_refine_ls_weighting_details 'calc w=1/[\s^2^(Fo^2^)+(0.0916P)^2^+0.2890P] where P=(Fo^2^+2Fc^2^)/3'
_refine_ls_weighting_scheme calc
_refine_ls_wR_factor_gt 0.1461
_refine_ls_wR_factor_ref 0.1831
_reflns_number_gt 4617
_reflns_number_total 8629
_reflns_threshold_expression I>2\s(I)
_cod_data_source_file rz2707.cif
_cod_data_source_block I
_cod_original_cell_volume 2941.8(5)
_cod_original_sg_symbol_H-M 'P 21/c'
_cod_database_code 2233985
_cod_database_fobs_code 2233985

loop_
_symmetry_equiv_pos_as_xyz
'x, y, z'
'-x, y+1/2, -z+1/2'
'-x, -y, -z'
'x, -y-1/2, z-1/2'

loop_
_atom_site_type_symbol
_atom_site_label
_atom_site_fract_x
_atom_site_fract_y
_atom_site_fract_z
_atom_site_U_iso_or_equiv
_atom_site_adp_type
_atom_site_calc_flag
_atom_site_refinement_flags
_atom_site_occupancy
_atom_site_symmetry_multiplicity
Cl Cl1A 0.83654(6) 0.45629(4) 0.39055(4) 0.0766(2) Uani d . 1 1
O O1A 0.99997(15) 0.97920(10) 0.69823(12) 0.0774(5) Uani d . 1 1
O O2A 1.06555(14) 0.99861(10) 0.84524(12) 0.0711(5) Uani d . 1 1
O O3A 1.2204(2) 0.76410(15) 1.05861(12) 0.1103(8) Uani d . 1 1
O O4A 1.18161(18) 0.63048(13) 1.01190(12) 0.0949(6) Uani d . 1 1
N N1A 0.97877(14) 0.82236(11) 0.62719(11) 0.0553(4) Uani d . 1 1
H H1NA 0.9589 0.8744 0.6200 0.066 Uiso d R 1 1
N N2A 0.94483(14) 0.76046(11) 0.55856(11) 0.0536(4) Uani d . 1 1
N N3A 1.03978(14) 0.95052(11) 0.77797(13) 0.0545(4) Uani d . 1 1
N N4A 1.18006(17) 0.70917(15) 0.99701(13) 0.0688(5) Uani d . 1 1
C C1A 1.02714(15) 0.79618(12) 0.71746(13) 0.0457(4) Uani d . 1 1
C C2A 1.05891(15) 0.85647(12) 0.79264(13) 0.0449(4) Uani d . 1 1
C C3A 1.10886(15) 0.82829(13) 0.88368(13) 0.0481(4) Uani d . 1 1
H H3A 1.1298 0.8685 0.9322 0.058 Uiso calc R 1 1
C C4A 1.12712(16) 0.73977(13) 0.90130(13) 0.0502(5) Uani d . 1 1
C C5A 1.09807(17) 0.67883(13) 0.82982(14) 0.0556(5) Uani d . 1 1
H H5A 1.1124 0.6192 0.8435 0.067 Uiso calc R 1 1
C C6A 1.04898(18) 0.70614(12) 0.74032(14) 0.0533(5) Uani d . 1 1
H H6A 1.0293 0.6647 0.6930 0.064 Uiso calc R 1 1
C C7A 0.90349(17) 0.78840(14) 0.47443(14) 0.0534(5) Uani d . 1 1
C C8A 0.86585(16) 0.71840(15) 0.40185(13) 0.0514(5) Uani d . 1 1
C C9A 0.87083(16) 0.63003(14) 0.42698(13) 0.0525(5) Uani d . 1 1
H H9A 0.8993 0.6143 0.4893 0.063 Uiso calc R 1 1
C C10A 0.83347(17) 0.56618(15) 0.35924(14) 0.0558(5) Uani d . 1 1
C C11A 0.79092(17) 0.58681(18) 0.26572(14) 0.0636(6) Uani d . 1 1
H H11A 0.7651 0.5428 0.2208 0.076 Uiso calc R 1 1
C C12A 0.78777(18) 0.67358(19) 0.24109(15) 0.0678(6) Uani d . 1 1
H H12A 0.7610 0.6885 0.1787 0.081 Uiso calc R 1 1
C C13A 0.82399(18) 0.73955(17) 0.30792(14) 0.0614(6) Uani d . 1 1
H H13A 0.8203 0.7982 0.2900 0.074 Uiso calc R 1 1
C C14A 0.8916(3) 0.88420(17) 0.44724(17) 0.0849(8) Uani d . 1 1
H H14A 0.9563 0.9159 0.4895 0.127 Uiso calc R 1 1
H H14B 0.8270 0.9082 0.4495 0.127 Uiso calc R 1 1
H H14C 0.8839 0.8896 0.3853 0.127 Uiso calc R 1 1
Cl Cl1B 0.60994(6) 1.29099(4) 1.10126(4) 0.0783(2) Uani d . 1 1
O O1B 0.58475(15) 0.77573(10) 0.80697(11) 0.0683(4) Uani d . 1 1
O O2B 0.51645(18) 0.75501(10) 0.66003(13) 0.0860(6) Uani d . 1 1
O O3B 0.35381(19) 0.98474(14) 0.44260(11) 0.1013(7) Uani d . 1 1
O O4B 0.3250(2) 1.11127(14) 0.48825(13) 0.1090(8) Uani d . 1 1
N N1B 0.58812(13) 0.93100(11) 0.87512(11) 0.0490(4) Uani d . 1 1
H H1NB 0.6001 0.8750 0.8796 0.059 Uiso d RD 1 1
N N2B 0.60588(13) 0.99163(11) 0.94310(10) 0.0474(4) Uani d . 1 1
N N3B 0.53830(15) 0.80306(11) 0.72640(13) 0.0556(4) Uani d . 1 1
N N4B 0.36352(19) 1.03694(14) 0.50342(13) 0.0729(6) Uani d . 1 1
C C1B 0.53726(15) 0.95592(12) 0.78481(12) 0.0432(4) Uani d . 1 1
C C2B 0.51113(15) 0.89601(11) 0.71062(13) 0.0445(4) Uani d . 1 1
C C3B 0.45551(17) 0.92247(13) 0.61880(13) 0.0507(5) Uani d . 1 1
H H3B 0.4394 0.8822 0.5709 0.061 Uiso calc R 1 1
C C4B 0.42477(17) 1.00861(13) 0.59995(13) 0.0517(5) Uani d . 1 1
C C5B 0.45036(18) 1.07026(13) 0.67045(14) 0.0564(5) Uani d . 1 1
H H5B 0.4293 1.1289 0.6559 0.068 Uiso calc R 1 1
C C6B 0.50633(18) 1.04464(12) 0.76078(14) 0.0513(5) Uani d . 1 1
H H6B 0.5245 1.0865 0.8076 0.062 Uiso calc R 1 1
C C7B 0.64883(16) 0.96382(13) 1.02719(13) 0.0479(4) Uani d . 1 1
C C8B 0.66519(15) 1.03272(14) 1.09812(13) 0.0475(4) Uani d . 1 1
C C9B 0.63316(16) 1.11936(14) 1.07065(13) 0.0505(5) Uani d . 1 1
H H9B 0.6015 1.1343 1.0080 0.061 Uiso calc R 1 1
C C10B 0.64837(16) 1.18318(15) 1.13627(14) 0.0539(5) Uani d . 1 1
C C11B 0.69611(17) 1.16370(17) 1.22983(14) 0.0589(5) Uani d . 1 1
H H11B 0.7068 1.2075 1.2734 0.071 Uiso calc R 1 1
C C12B 0.72749(19) 1.07829(18) 1.25720(14) 0.0631(6) Uani d . 1 1
H H12B 0.7595 1.0640 1.3200 0.076 Uiso calc R 1 1
C C13B 0.71201(17) 1.01338(15) 1.19250(14) 0.0572(5) Uani d . 1 1
H H13B 0.7332 0.9557 1.2123 0.069 Uiso calc R 1 1
C C14B 0.6820(2) 0.86989(15) 1.05689(15) 0.0722(7) Uani d . 1 1
H H14D 0.6413 0.8311 1.0056 0.108 Uiso calc RD 1 1
H H14E 0.6656 0.8557 1.1074 0.108 Uiso calc R 1 1
H H14F 0.7602 0.8629 1.0766 0.108 Uiso calc R 1 1

loop_
_atom_site_aniso_label
_atom_site_aniso_U_11
_atom_site_aniso_U_22
_atom_site_aniso_U_33
_atom_site_aniso_U_12
_atom_site_aniso_U_13
_atom_site_aniso_U_23
Cl1A 0.0978(5) 0.0648(4) 0.0690(4) -0.0055(3) 0.0391(3) -0.0079(3)
O1A 0.1049(13) 0.0437(8) 0.0721(11) 0.0150(8) 0.0298(10) 0.0122(8)
O2A 0.0885(12) 0.0463(8) 0.0820(11) 0.0005(8) 0.0417(10) -0.0156(8)
O3A 0.159(2) 0.0944(15) 0.0468(10) -0.0004(14) 0.0199(11) 0.0000(10)
O4A 0.1274(16) 0.0722(12) 0.0691(11) 0.0088(11) 0.0301(11) 0.0272(9)
N1A 0.0674(11) 0.0427(9) 0.0489(9) 0.0047(8) 0.0200(8) 0.0013(7)
N2A 0.0591(10) 0.0508(9) 0.0439(9) 0.0023(8) 0.0170(8) 0.0003(7)
N3A 0.0582(10) 0.0393(8) 0.0657(11) 0.0026(7) 0.0278(9) -0.0008(8)
N4A 0.0792(13) 0.0687(13) 0.0522(11) 0.0052(10) 0.0240(10) 0.0111(10)
C1A 0.0472(10) 0.0407(9) 0.0468(10) 0.0006(8) 0.0192(8) 0.0013(8)
C2A 0.0481(10) 0.0346(9) 0.0529(10) 0.0007(7) 0.0236(8) -0.0007(8)
C3A 0.0483(10) 0.0478(10) 0.0485(10) -0.0041(8) 0.0223(8) -0.0054(8)
C4A 0.0537(11) 0.0496(11) 0.0446(10) -0.0004(9) 0.0199(9) 0.0039(8)
C5A 0.0666(13) 0.0363(9) 0.0582(12) 0.0001(9) 0.0233(10) 0.0042(8)
C6A 0.0657(12) 0.0369(9) 0.0504(11) -0.0002(8) 0.0199(9) -0.0035(8)
C7A 0.0497(11) 0.0563(12) 0.0512(11) 0.0054(9) 0.0200(9) 0.0077(9)
C8A 0.0441(10) 0.0649(13) 0.0442(10) 0.0063(9) 0.0192(8) 0.0061(9)
C9A 0.0506(11) 0.0646(13) 0.0408(10) 0.0008(9) 0.0193(8) 0.0008(9)
C10A 0.0503(11) 0.0668(13) 0.0505(11) 0.0014(10) 0.0231(9) -0.0014(10)
C11A 0.0521(12) 0.0900(18) 0.0467(11) -0.0003(11) 0.0205(10) -0.0109(11)
C12A 0.0616(13) 0.0988(19) 0.0394(11) 0.0085(13) 0.0194(10) 0.0060(11)
C13A 0.0604(12) 0.0751(15) 0.0459(11) 0.0089(11) 0.0214(9) 0.0124(10)
C14A 0.122(2) 0.0617(15) 0.0613(15) 0.0093(15) 0.0331(15) 0.0130(12)
Cl1B 0.1019(5) 0.0664(4) 0.0699(4) 0.0174(3) 0.0415(4) -0.0006(3)
O1B 0.0926(12) 0.0426(8) 0.0695(10) 0.0050(7) 0.0364(9) 0.0099(7)
O2B 0.1302(16) 0.0440(8) 0.0760(11) 0.0024(9) 0.0396(11) -0.0144(8)
O3B 0.159(2) 0.0877(14) 0.0431(9) 0.0147(13) 0.0329(11) 0.0020(9)
O4B 0.162(2) 0.0778(13) 0.0645(11) 0.0374(14) 0.0311(12) 0.0214(10)
N1B 0.0603(10) 0.0419(8) 0.0455(8) -0.0016(7) 0.0246(7) -0.0001(7)
N2B 0.0531(9) 0.0474(9) 0.0445(8) -0.0053(7) 0.0245(7) -0.0007(7)
N3B 0.0685(11) 0.0395(9) 0.0606(11) -0.0029(8) 0.0307(9) -0.0032(8)
N4B 0.0972(15) 0.0665(13) 0.0486(11) 0.0051(11) 0.0273(10) 0.0099(10)
C1B 0.0486(10) 0.0414(9) 0.0452(10) -0.0051(7) 0.0260(8) 0.0002(7)
C2B 0.0517(10) 0.0348(9) 0.0504(10) -0.0048(7) 0.0261(9) -0.0017(7)
C3B 0.0636(12) 0.0452(10) 0.0470(10) -0.0059(9) 0.0284(9) -0.0049(8)
C4B 0.0663(13) 0.0476(11) 0.0425(10) -0.0020(9) 0.0257(9) 0.0028(8)
C5B 0.0775(14) 0.0387(10) 0.0562(12) 0.0016(9) 0.0331(11) 0.0065(9)
C6B 0.0708(13) 0.0386(9) 0.0481(10) -0.0031(9) 0.0301(10) -0.0033(8)
C7B 0.0459(10) 0.0526(11) 0.0448(10) -0.0042(8) 0.0202(8) 0.0046(8)
C8B 0.0440(10) 0.0578(12) 0.0419(10) -0.0066(8) 0.0204(8) 0.0019(8)
C9B 0.0500(11) 0.0621(12) 0.0392(9) -0.0009(9) 0.0200(8) 0.0025(9)
C10B 0.0508(11) 0.0626(13) 0.0513(11) -0.0009(9) 0.0258(9) -0.0022(9)
C11B 0.0598(12) 0.0763(15) 0.0458(11) -0.0061(11) 0.0284(10) -0.0090(10)
C12B 0.0655(13) 0.0870(17) 0.0378(10) -0.0071(12) 0.0243(9) 0.0029(11)
C13B 0.0603(12) 0.0664(13) 0.0451(10) -0.0026(10) 0.0240(9) 0.0083(10)
C14B 0.0949(18) 0.0579(14) 0.0520(12) 0.0059(12) 0.0228(12) 0.0077(10)

loop_
_atom_type_symbol
_atom_type_description
_atom_type_scat_dispersion_real
_atom_type_scat_dispersion_imag
_atom_type_scat_source
C C 0.0033 0.0016 'International Tables Vol C Tables 4.2.6.8 and 6.1.1.4'
H H 0.0000 0.0000 'International Tables Vol C Tables 4.2.6.8 and 6.1.1.4'
Cl Cl 0.1484 0.1585 'International Tables Vol C Tables 4.2.6.8 and 6.1.1.4'
N N 0.0061 0.0033 'International Tables Vol C Tables 4.2.6.8 and 6.1.1.4'
O O 0.0106 0.0060 'International Tables Vol C Tables 4.2.6.8 and 6.1.1.4'

loop_
_geom_angle_atom_site_label_1
_geom_angle_atom_site_label_2
_geom_angle_atom_site_label_3
_geom_angle
C1A N1A N2A 119.48(16)
C1A N1A H1NA 113.5
N2A N1A H1NA 125.2
C7A N2A N1A 117.24(18)
O2A N3A O1A 122.28(17)
O2A N3A C2A 118.97(18)
O1A N3A C2A 118.74(17)
O4A N4A O3A 123.2(2)
O4A N4A C4A 118.6(2)
O3A N4A C4A 118.2(2)
N1A C1A C6A 120.38(17)
N1A C1A C2A 122.72(17)
C6A C1A C2A 116.90(17)
C3A C2A C1A 121.59(17)
C3A C2A N3A 116.37(17)
C1A C2A N3A 122.03(17)
C4A C3A C2A 118.68(18)
C4A C3A H3A 120.7
C2A C3A H3A 120.7
C3A C4A C5A 121.47(18)
C3A C4A N4A 119.25(19)
C5A C4A N4A 119.27(19)
C6A C5A C4A 120.08(18)
C6A C5A H5A 120.0
C4A C5A H5A 120.0
C5A C6A C1A 121.27(18)
C5A C6A H6A 119.4
C1A C6A H6A 119.4
N2A C7A C8A 115.29(19)
N2A C7A C14A 124.4(2)
C8A C7A C14A 120.33(19)
C9A C8A C13A 118.7(2)
C9A C8A C7A 120.14(17)
C13A C8A C7A 121.2(2)
C10A C9A C8A 119.60(19)
C10A C9A H9A 120.2
C8A C9A H9A 120.2
C9A C10A C11A 122.0(2)
C9A C10A Cl1A 119.52(16)
C11A C10A Cl1A 118.49(18)
C12A C11A C10A 118.4(2)
C12A C11A H11A 120.8
C10A C11A H11A 120.8
C11A C12A C13A 120.9(2)
C11A C12A H12A 119.6
C13A C12A H12A 119.6
C12A C13A C8A 120.4(2)
C12A C13A H13A 119.8
C8A C13A H13A 119.8
C7A C14A H14A 109.5
C7A C14A H14B 109.5
H14A C14A H14B 109.5
C7A C14A H14C 109.5
H14A C14A H14C 109.5
H14B C14A H14C 109.5
C1B N1B N2B 119.72(16)
C1B N1B H1NB 110.5
N2B N1B H1NB 129.6
C7B N2B N1B 117.36(17)
O2B N3B O1B 122.21(18)
O2B N3B C2B 119.09(18)
O1B N3B C2B 118.69(16)
O4B N4B O3B 123.8(2)
O4B N4B C4B 118.1(2)
O3B N4B C4B 118.1(2)
N1B C1B C6B 120.37(17)
N1B C1B C2B 122.88(16)
C6B C1B C2B 116.75(17)
C3B C2B C1B 121.82(17)
C3B C2B N3B 116.22(17)
C1B C2B N3B 121.94(17)
C4B C3B C2B 118.70(18)
C4B C3B H3B 120.6
C2B C3B H3B 120.6
C3B C4B C5B 121.59(18)
C3B C4B N4B 119.28(18)
C5B C4B N4B 119.14(19)
C6B C5B C4B 119.81(19)
C6B C5B H5B 120.1
C4B C5B H5B 120.1
C5B C6B C1B 121.28(18)
C5B C6B H6B 119.4
C1B C6B H6B 119.4
N2B C7B C8B 114.92(18)
N2B C7B C14B 125.14(19)
C8B C7B C14B 119.94(17)
C13B C8B C9B 118.04(19)
C13B C8B C7B 121.96(19)
C9B C8B C7B 120.00(17)
C10B C9B C8B 120.03(18)
C10B C9B H9B 120.0
C8B C9B H9B 120.0
C11B C10B C9B 121.6(2)
C11B C10B Cl1B 118.84(18)
C9B C10B Cl1B 119.55(16)
C12B C11B C10B 118.6(2)
C12B C11B H11B 120.7
C10B C11B H11B 120.7
C11B C12B C13B 120.7(2)
C11B C12B H12B 119.7
C13B C12B H12B 119.7
C12B C13B C8B 121.1(2)
C12B C13B H13B 119.5
C8B C13B H13B 119.5
C7B C14B H14D 109.5
C7B C14B H14E 109.5
H14D C14B H14E 109.5
C7B C14B H14F 109.5
H14D C14B H14F 109.5
H14E C14B H14F 109.5

loop_
_geom_bond_atom_site_label_1
_geom_bond_atom_site_label_2
_geom_bond_distance
Cl1A C10A 1.736(2)
O1A N3A 1.228(2)
O2A N3A 1.220(2)
O3A N4A 1.220(3)
O4A N4A 1.215(3)
N1A C1A 1.359(2)
N1A N2A 1.363(2)
N1A H1NA 0.8247
N2A C7A 1.284(2)
N3A C2A 1.449(2)
N4A C4A 1.454(3)
C1A C6A 1.410(3)
C1A C2A 1.421(3)
C2A C3A 1.378(3)
C3A C4A 1.371(3)
C3A H3A 0.9300
C4A C5A 1.389(3)
C5A C6A 1.353(3)
C5A H5A 0.9300
C6A H6A 0.9300
C7A C8A 1.489(3)
C7A C14A 1.505(3)
C8A C9A 1.392(3)
C8A C13A 1.395(3)
C9A C10A 1.374(3)
C9A H9A 0.9300
C10A C11A 1.386(3)
C11A C12A 1.369(4)
C11A H11A 0.9300
C12A C13A 1.388(3)
C12A H12A 0.9300
C13A H13A 0.9300
C14A H14A 0.9600
C14A H14B 0.9600
C14A H14C 0.9600
Cl1B C10B 1.730(2)
O1B N3B 1.232(2)
O2B N3B 1.216(2)
O3B N4B 1.221(3)
O4B N4B 1.218(3)
N1B C1B 1.354(2)
N1B N2B 1.366(2)
N1B H1NB 0.8610
N2B C7B 1.282(2)
N3B C2B 1.449(2)
N4B C4B 1.460(3)
C1B C6B 1.410(2)
C1B C2B 1.414(2)
C2B C3B 1.384(3)
C3B C4B 1.362(3)
C3B H3B 0.9300
C4B C5B 1.390(3)
C5B C6B 1.361(3)
C5B H5B 0.9300
C6B H6B 0.9300
C7B C8B 1.490(3)
C7B C14B 1.504(3)
C8B C13B 1.391(3)
C8B C9B 1.391(3)
C9B C10B 1.379(3)
C9B H9B 0.9300
C10B C11B 1.379(3)
C11B C12B 1.372(4)
C11B H11B 0.9300
C12B C13B 1.380(3)
C12B H12B 0.9300
C13B H13B 0.9300
C14B H14D 0.9600
C14B H14E 0.9600
C14B H14F 0.9600

loop_
_geom_hbond_atom_site_label_D
_geom_hbond_atom_site_label_H
_geom_hbond_atom_site_label_A
_geom_hbond_site_symmetry_A
_geom_hbond_distance_DH
_geom_hbond_distance_HA
_geom_hbond_distance_DA
_geom_hbond_angle_DHA
_geom_hbond_publ_flag
N1A H1NA O1A 1_555 0.82 1.95 2.598(2) 135 y
N1B H1NB O1B 1_555 0.86 1.86 2.589(2) 141 y
C5A H5A O1A 2_746 0.93 2.52 3.251(3) 136 y
C5B H5B O1B 2_656 0.93 2.33 3.196(3) 154 y
C11A H11A O3B 2_645 0.93 2.55 3.402(3) 153 y
C11B H11B O3A 2_757 0.93 2.58 3.429(3) 153 y

loop_
_geom_torsion_atom_site_label_1
_geom_torsion_atom_site_label_2
_geom_torsion_atom_site_label_3
_geom_torsion_atom_site_label_4
_geom_torsion
C1A N1A N2A C7A -177.38(18)
N2A N1A C1A C6A 4.3(3)
N2A N1A C1A C2A -176.33(18)
N1A C1A C2A C3A -179.36(18)
C6A C1A C2A C3A 0.1(3)
N1A C1A C2A N3A 1.2(3)
C6A C1A C2A N3A -179.35(18)
O2A N3A C2A C3A -1.9(3)
O1A N3A C2A C3A 176.84(18)
O2A N3A C2A C1A 177.57(18)
O1A N3A C2A C1A -3.7(3)
C1A C2A C3A C4A -0.5(3)
N3A C2A C3A C4A 178.92(17)
C2A C3A C4A C5A 1.0(3)
C2A C3A C4A N4A 179.80(18)
O4A N4A C4A C3A 169.6(2)
O3A N4A C4A C3A -10.0(3)
O4A N4A C4A C5A -11.5(3)
O3A N4A C4A C5A 168.8(2)
C3A C4A C5A C6A -1.1(3)
N4A C4A C5A C6A -179.8(2)
C4A C5A C6A C1A 0.6(3)
N1A C1A C6A C5A 179.35(19)
C2A C1A C6A C5A -0.1(3)
N1A N2A C7A C8A -179.01(17)
N1A N2A C7A C14A 0.8(3)
N2A C7A C8A C9A 3.7(3)
C14A C7A C8A C9A -176.1(2)
N2A C7A C8A C13A -177.09(19)
C14A C7A C8A C13A 3.1(3)
C13A C8A C9A C10A -0.8(3)
C7A C8A C9A C10A 178.49(18)
C8A C9A C10A C11A 0.3(3)
C8A C9A C10A Cl1A -178.40(15)
C9A C10A C11A C12A 0.8(3)
Cl1A C10A C11A C12A 179.51(17)
C10A C11A C12A C13A -1.4(3)
C11A C12A C13A C8A 0.9(3)
C9A C8A C13A C12A 0.2(3)
C7A C8A C13A C12A -179.1(2)
C1B N1B N2B C7B 176.29(17)
N2B N1B C1B C6B 2.4(3)
N2B N1B C1B C2B -176.75(17)
N1B C1B C2B C3B 177.62(18)
C6B C1B C2B C3B -1.5(3)
N1B C1B C2B N3B -0.6(3)
C6B C1B C2B N3B -179.79(17)
O2B N3B C2B C3B 3.6(3)
O1B N3B C2B C3B -177.77(18)
O2B N3B C2B C1B -178.10(19)
O1B N3B C2B C1B 0.6(3)
C1B C2B C3B C4B -0.4(3)
N3B C2B C3B C4B 177.93(18)
C2B C3B C4B C5B 1.6(3)
C2B C3B C4B N4B -178.42(19)
O4B N4B C4B C3B 171.1(2)
O3B N4B C4B C3B -8.9(3)
O4B N4B C4B C5B -8.9(4)
O3B N4B C4B C5B 171.1(2)
C3B C4B C5B C6B -0.8(3)
N4B C4B C5B C6B 179.3(2)
C4B C5B C6B C1B -1.3(3)
N1B C1B C6B C5B -176.77(19)
C2B C1B C6B C5B 2.4(3)
N1B N2B C7B C8B -179.42(15)
N1B N2B C7B C14B 0.5(3)
N2B C7B C8B C13B -179.25(18)
C14B C7B C8B C13B 0.8(3)
N2B C7B C8B C9B 0.8(3)
C14B C7B C8B C9B -179.11(19)
C13B C8B C9B C10B 0.1(3)
C7B C8B C9B C10B -179.94(18)
C8B C9B C10B C11B 0.7(3)
C8B C9B C10B Cl1B 179.10(15)
C9B C10B C11B C12B -0.9(3)
Cl1B C10B C11B C12B -179.32(17)
C10B C11B C12B C13B 0.3(3)
C11B C12B C13B C8B 0.5(3)
C9B C8B C13B C12B -0.7(3)
C7B C8B C13B C12B 179.35(19)

loop_
_cod_related_entry_id
_cod_related_entry_database
_cod_related_entry_code
1 ChemSpider 7965777
